data_4108001
loop_
_publ_author_name
'Daniela Buccella'
'Gerard Parkin'

_publ_section_title
;
 Mononuclear and Dinuclear Molybdenum and Tungsten Complexes of
 p-tert-Butyltetrathiacalix[4]arene and
 p-tert-Butyltetrasulfonylcalix[4]arene: Facile Cleavage of the Calixarene
 Ligand Framework by Nickel
;
_journal_name_full 'Journal of the American Chemical Society'
_journal_page_first 8617
_journal_page_last 8619
_journal_paper_doi 10.1021/ja803215x
_journal_volume 130
_journal_year 2008
_chemical_formula_sum 'C61 H107 Mo Ni O4 P5 S4'
_chemical_formula_weight 1342.21
_chemical_name_systematic
; 
 ? 
;
_space_group_IT_number 2
_symmetry_cell_setting triclinic
_symmetry_space_group_name_Hall '-P 1'
_symmetry_space_group_name_H-M 'P -1'
_atom_sites_solution_hydrogens geom
_atom_sites_solution_primary direct
_atom_sites_solution_secondary difmap
_audit_creation_method SHELXL-97
_cell_angle_alpha 67.3110(10)
_cell_angle_beta 70.8760(10)
_cell_angle_gamma 70.1900(10)
_cell_formula_units_Z 2
_cell_length_a 14.5295(9)
_cell_length_b 16.9384(10)
_cell_length_c 17.4029(10)
_cell_measurement_reflns_used 7285
_cell_measurement_temperature 125(2)
_cell_measurement_theta_max 24.57
_cell_measurement_theta_min 2.22
_cell_volume 3620.8(4)
_computing_cell_refinement 'Bruker SMART'
_computing_data_collection 'Bruker SMART'
_computing_data_reduction 'Bruker SAINT'
_computing_molecular_graphics 'Bruker SHELXTL'
_computing_publication_material 'Bruker SHELXTL'
_computing_structure_refinement 'SHELXL-97 (Sheldrick, 1997)'
_computing_structure_solution 'SHELXS-97 (Sheldrick, 1990)'
_diffrn_ambient_temperature 125(2)
_diffrn_measured_fraction_theta_full 0.993
_diffrn_measured_fraction_theta_max 0.993
_diffrn_measurement_device_type 'CCD area detector'
_diffrn_measurement_method 'phi and omega scans'
_diffrn_radiation_monochromator graphite
_diffrn_radiation_source 'fine-focus sealed tube'
_diffrn_radiation_type MoK\a
_diffrn_radiation_wavelength 0.71073
_diffrn_reflns_av_R_equivalents 0.1262
_diffrn_reflns_av_sigmaI/netI 0.1897
_diffrn_reflns_limit_h_max 19
_diffrn_reflns_limit_h_min -19
_diffrn_reflns_limit_k_max 22
_diffrn_reflns_limit_k_min -22
_diffrn_reflns_limit_l_max 23
_diffrn_reflns_limit_l_min -23
_diffrn_reflns_number 47557
_diffrn_reflns_theta_full 28.29
_diffrn_reflns_theta_max 28.29
_diffrn_reflns_theta_min 1.30
_exptl_absorpt_coefficient_mu 0.699
_exptl_absorpt_correction_T_max 0.9862
_exptl_absorpt_correction_T_min 0.8787
_exptl_absorpt_correction_type empirical
_exptl_absorpt_process_details sadabs
_exptl_crystal_colour yellow
_exptl_crystal_density_diffrn 1.231
_exptl_crystal_description plate
_exptl_crystal_F_000 1428
_exptl_crystal_size_max 0.19
_exptl_crystal_size_mid 0.07
_exptl_crystal_size_min 0.02
_refine_diff_density_max 0.731
_refine_diff_density_min -0.919
_refine_diff_density_rms 0.121
_refine_ls_extinction_method none
_refine_ls_goodness_of_fit_ref 1.014
_refine_ls_hydrogen_treatment mixed
_refine_ls_matrix_type full
_refine_ls_number_parameters 699
_refine_ls_number_reflns 17876
_refine_ls_number_restraints 11
_refine_ls_restrained_S_all 1.017
_refine_ls_R_factor_all 0.1673
_refine_ls_R_factor_gt 0.0651
_refine_ls_shift/su_max 0.001
_refine_ls_shift/su_mean 0.000
_refine_ls_structure_factor_coef Fsqd
_refine_ls_weighting_details 'calc w=1/[\s^2^(Fo^2^)+(0.0288P)^2^+0.0000P] where P=(Fo^2^+2Fc^2^)/3'
_refine_ls_weighting_scheme calc
_refine_ls_wR_factor_gt 0.0980
_refine_ls_wR_factor_ref 0.1218
_reflns_number_gt 8689
_reflns_number_total 17876
_reflns_threshold_expression >2sigma(I)
_cod_data_source_file ja803215x-file006.cif
_cod_data_source_block nimos10
_cod_database_code 4108001

loop_
_symmetry_equiv_pos_as_xyz
'x, y, z'
'-x, -y, -z'

loop_
_atom_site_label
_atom_site_type_symbol
_atom_site_fract_x
_atom_site_fract_y
_atom_site_fract_z
_atom_site_U_iso_or_equiv
_atom_site_adp_type
_atom_site_occupancy
_atom_site_symmetry_multiplicity
_atom_site_calc_flag
_atom_site_refinement_flags
_atom_site_disorder_assembly
_atom_site_disorder_group
Mo Mo -0.40719(3) -0.31981(3) -0.40203(3) 0.01742(11) Uani 1 1 d . . .
H1 H -0.297(3) -0.316(2) -0.463(2) 0.021 Uiso 1 1 d . . .
H2 H -0.318(3) -0.408(3) -0.377(2) 0.021 Uiso 1 1 d . . .
Ni Ni -0.99373(4) -0.09228(4) -0.39513(4) 0.01909(16) Uani 1 1 d . . .
S1 S -0.50390(9) -0.41234(8) -0.26932(8) 0.0211(3) Uani 1 1 d . . .
P1 P -0.38788(9) -0.18568(8) -0.52107(8) 0.0200(3) Uani 1 1 d . . .
O1 O -0.5032(2) -0.22227(19) -0.3392(2) 0.0204(8) Uani 1 1 d . . .
P2 P -0.29353(10) -0.32267(9) -0.32333(9) 0.0247(3) Uani 1 1 d . . .
S2 S -0.68960(9) -0.26261(8) -0.52988(8) 0.0188(3) Uani 1 1 d . . .
O2 O -0.5423(2) -0.29854(19) -0.43969(19) 0.0178(7) Uani 1 1 d . . .
S3 S -1.08554(9) -0.11322(8) -0.46024(8) 0.0230(3) Uani 1 1 d . . .
P3 P -0.36231(9) -0.41664(8) -0.48793(9) 0.0222(3) Uani 1 1 d . . .
O3 O -0.8814(2) -0.1592(2) -0.4511(2) 0.0218(8) Uani 1 1 d . . .
P4 P -0.88004(10) -0.09542(9) -0.33287(9) 0.0240(3) Uani 1 1 d . . .
S4 S -0.58208(10) -0.07572(8) -0.27302(8) 0.0264(3) Uani 1 1 d . . .
O4 O -0.4340(3) -0.0627(3) -0.1935(3) 0.0610(14) Uani 1 1 d . . .
H3 H -0.433(5) -0.081(5) -0.238(5) 0.10(3) Uiso 1 1 d . . .
P5 P -1.12967(9) -0.03309(8) -0.31822(8) 0.0204(3) Uani 1 1 d . . .
C10 C -0.5513(3) -0.2463(3) -0.2589(3) 0.0199(11) Uani 1 1 d . . .
C11 C -0.5595(3) -0.3332(3) -0.2124(3) 0.0194(11) Uani 1 1 d . . .
C12 C -0.6118(4) -0.3563(3) -0.1279(3) 0.0309(13) Uani 1 1 d . . .
H12A H -0.6157 -0.4158 -0.0990 0.037 Uiso 1 1 calc R . .
C13 C -0.6584(4) -0.2949(4) -0.0849(3) 0.0325(13) Uani 1 1 d . . .
C14 C -0.6488(4) -0.2087(3) -0.1294(3) 0.0303(13) Uani 1 1 d . . .
H14A H -0.6791 -0.1652 -0.1008 0.036 Uiso 1 1 calc R . .
C15 C -0.5965(4) -0.1845(3) -0.2137(3) 0.0240(12) Uani 1 1 d . . .
C16 C -0.7164(5) -0.3211(4) 0.0088(4) 0.0529(18) Uani 1 1 d . . .
C17 C -0.7905(6) -0.3712(5) 0.0194(4) 0.097(3) Uani 1 1 d . . .
H17A H -0.8404 -0.3328 -0.0145 0.145 Uiso 1 1 calc R . .
H17B H -0.8244 -0.3905 0.0798 0.145 Uiso 1 1 calc R . .
H17C H -0.7547 -0.4229 -0.0004 0.145 Uiso 1 1 calc R . .
C18 C -0.6392(6) -0.3818(4) 0.0646(4) 0.077(2) Uani 1 1 d . . .
H18A H -0.6745 -0.3991 0.1249 0.115 Uiso 1 1 calc R . .
H18B H -0.5903 -0.3500 0.0574 0.115 Uiso 1 1 calc R . .
H18C H -0.6042 -0.4347 0.0468 0.115 Uiso 1 1 calc R . .
C19 C -0.7715(6) -0.2420(4) 0.0410(4) 0.081(3) Uani 1 1 d . . .
H19A H -0.8221 -0.2032 0.0080 0.122 Uiso 1 1 calc R . .
H19B H -0.7234 -0.2095 0.0341 0.122 Uiso 1 1 calc R . .
H19C H -0.8044 -0.2622 0.1016 0.122 Uiso 1 1 calc R . .
C20 C -0.6119(3) -0.3410(3) -0.3907(3) 0.0183(11) Uani 1 1 d . . .
C21 C -0.6955(3) -0.3303(3) -0.4225(3) 0.0177(11) Uani 1 1 d . . .
C22 C -0.7726(3) -0.3701(3) -0.3704(3) 0.0211(11) Uani 1 1 d . . .
H22A H -0.8291 -0.3595 -0.3921 0.025 Uiso 1 1 calc R . .
C23 C -0.7706(4) -0.4255(3) -0.2864(3) 0.0245(12) Uani 1 1 d . A .
C24 C -0.6859(4) -0.4405(3) -0.2579(3) 0.0253(12) Uani 1 1 d . . .
H24A H -0.6805 -0.4800 -0.2024 0.030 Uiso 1 1 calc R . .
C25 C -0.6086(3) -0.3994(3) -0.3082(3) 0.0205(11) Uani 1 1 d . . .
C26 C -0.8579(4) -0.4674(4) -0.2281(3) 0.0360(14) Uani 1 1 d D . .
C27 C -0.9481(5) -0.4317(6) -0.2667(5) 0.0472(18) Uani 0.760(8) 1 d PD A 1
H27A H -0.9450 -0.4692 -0.2990 0.071 Uiso 0.760(8) 1 calc PR A 1
H27B H -0.9486 -0.3715 -0.3052 0.071 Uiso 0.760(8) 1 calc PR A 1
H27C H -1.0094 -0.4312 -0.2211 0.071 Uiso 0.760(8) 1 calc PR A 1
C28 C -0.8220(5) -0.5687(5) -0.2152(5) 0.0472(18) Uani 0.760(8) 1 d PD A 1
H28A H -0.7487 -0.5873 -0.2240 0.071 Uiso 0.760(8) 1 calc PR A 1
H28B H -0.8423 -0.5818 -0.2566 0.071 Uiso 0.760(8) 1 calc PR A 1
H28C H -0.8525 -0.6007 -0.1571 0.071 Uiso 0.760(8) 1 calc PR A 1
C29 C -0.8843(6) -0.4538(5) -0.1422(5) 0.0472(18) Uani 0.760(8) 1 d PD A 1
H29A H -0.8381 -0.4986 -0.1075 0.071 Uiso 0.760(8) 1 calc PR A 1
H29B H -0.9533 -0.4589 -0.1133 0.071 Uiso 0.760(8) 1 calc PR A 1
H29C H -0.8788 -0.3949 -0.1501 0.071 Uiso 0.760(8) 1 calc PR A 1
C27A C -0.893(2) -0.512(2) -0.2702(17) 0.067(6) Uani 0.240(8) 1 d PD A 2
H27D H -0.8424 -0.5667 -0.2755 0.100 Uiso 0.240(8) 1 calc PR A 2
H27E H -0.9015 -0.4725 -0.3271 0.100 Uiso 0.240(8) 1 calc PR A 2
H27F H -0.9568 -0.5261 -0.2352 0.100 Uiso 0.240(8) 1 calc PR A 2
C28A C -0.866(2) -0.513(2) -0.1325(13) 0.067(6) Uani 0.24 1 d PD A 2
H28D H -0.8113 -0.5656 -0.1230 0.100 Uiso 0.240(8) 1 calc PR A 2
H28E H -0.9308 -0.5292 -0.1064 0.100 Uiso 0.240(8) 1 calc PR A 2
H28F H -0.8627 -0.4721 -0.1064 0.100 Uiso 0.240(8) 1 calc PR A 2
C29A C -0.9514(15) -0.3850(15) -0.2225(18) 0.067(6) Uani 0.24 1 d PD A 2
H29D H -0.9275 -0.3327 -0.2357 0.100 Uiso 0.240(8) 1 calc PR A 2
H29E H -0.9943 -0.3974 -0.1647 0.100 Uiso 0.240(8) 1 calc PR A 2
H29F H -0.9901 -0.3744 -0.2638 0.100 Uiso 0.240(8) 1 calc PR A 2
C30 C -0.8928(3) -0.1965(3) -0.5002(3) 0.0157(10) Uani 1 1 d . . .
C31 C -0.9879(3) -0.1833(3) -0.5124(3) 0.0153(10) Uani 1 1 d . . .
C32 C -0.9992(3) -0.2223(3) -0.5648(3) 0.0188(11) Uani 1 1 d . . .
H32A H -1.0645 -0.2130 -0.5720 0.023 Uiso 1 1 calc R . .
C33 C -0.9178(3) -0.2747(3) -0.6075(3) 0.0179(11) Uani 1 1 d . . .
C34 C -0.8240(3) -0.2880(3) -0.5940(3) 0.0174(11) Uani 1 1 d . . .
H34A H -0.7674 -0.3243 -0.6210 0.021 Uiso 1 1 calc R . .
C35 C -0.8104(3) -0.2497(3) -0.5423(3) 0.0169(11) Uani 1 1 d . . .
C36 C -0.9348(4) -0.3171(3) -0.6642(3) 0.0234(12) Uani 1 1 d . . .
C37 C -0.9853(4) -0.2438(3) -0.7342(3) 0.0306(13) Uani 1 1 d . . .
H37A H -0.9958 -0.2700 -0.7710 0.046 Uiso 1 1 calc R . .
H37B H -0.9421 -0.2029 -0.7686 0.046 Uiso 1 1 calc R . .
H37C H -1.0502 -0.2117 -0.7076 0.046 Uiso 1 1 calc R . .
C38 C -1.0031(4) -0.3799(3) -0.6098(3) 0.0324(13) Uani 1 1 d . . .
H38A H -1.0134 -0.4071 -0.6459 0.049 Uiso 1 1 calc R . .
H38B H -1.0680 -0.3469 -0.5842 0.049 Uiso 1 1 calc R . .
H38C H -0.9718 -0.4260 -0.5644 0.049 Uiso 1 1 calc R . .
C39 C -0.8364(3) -0.3691(3) -0.7075(3) 0.0283(13) Uani 1 1 d . . .
H39A H -0.8506 -0.3946 -0.7430 0.042 Uiso 1 1 calc R . .
H39B H -0.8034 -0.4165 -0.6637 0.042 Uiso 1 1 calc R . .
H39C H -0.7921 -0.3295 -0.7435 0.042 Uiso 1 1 calc R . .
C40 C -0.5322(4) -0.0262(4) -0.1625(4) 0.0422(16) Uani 1 1 d . . .
C41 C -0.6105(4) -0.0280(3) -0.1913(3) 0.0274(12) Uani 1 1 d . . .
C42 C -0.7084(4) 0.0124(3) -0.1572(3) 0.0265(12) Uani 1 1 d . . .
H42A H -0.7612 0.0131 -0.1784 0.032 Uiso 1 1 calc R . .
C43 C -0.7329(4) 0.0513(4) -0.0941(3) 0.0365(14) Uani 1 1 d . . .
C44 C -0.6533(5) 0.0505(4) -0.0672(4) 0.0558(19) Uani 1 1 d . . .
H44A H -0.6669 0.0763 -0.0237 0.067 Uiso 1 1 calc R . .
C45 C -0.5532(5) 0.0135(4) -0.1010(4) 0.061(2) Uani 1 1 d . . .
H45A H -0.5004 0.0158 -0.0817 0.074 Uiso 1 1 calc R . .
C46 C -0.8401(5) 0.0931(4) -0.0553(4) 0.0449(16) Uani 1 1 d . . .
C47 C -0.8530(5) 0.1925(5) -0.0810(6) 0.104(3) Uani 1 1 d . . .
H47A H -0.8399 0.2172 -0.1435 0.156 Uiso 1 1 calc R . .
H47B H -0.8057 0.2041 -0.0599 0.156 Uiso 1 1 calc R . .
H47C H -0.9219 0.2200 -0.0562 0.156 Uiso 1 1 calc R . .
C48 C -0.8619(5) 0.0515(5) 0.0412(4) 0.083(3) Uani 1 1 d . . .
H48A H -0.9310 0.0784 0.0662 0.125 Uiso 1 1 calc R . .
H48B H -0.8152 0.0614 0.0644 0.125 Uiso 1 1 calc R . .
H48C H -0.8535 -0.0120 0.0554 0.125 Uiso 1 1 calc R . .
C49 C -0.9164(4) 0.0779(4) -0.0875(4) 0.0526(18) Uani 1 1 d . . .
H49A H -0.9062 0.1059 -0.1495 0.079 Uiso 1 1 calc R . .
H49B H -0.9845 0.1037 -0.0596 0.079 Uiso 1 1 calc R . .
H49C H -0.9077 0.0144 -0.0740 0.079 Uiso 1 1 calc R . .
C51 C -0.3721(4) -0.0975(3) -0.4950(3) 0.0324(13) Uani 1 1 d . . .
H51A H -0.3650 -0.0468 -0.5467 0.049 Uiso 1 1 calc R . .
H51B H -0.3118 -0.1184 -0.4721 0.049 Uiso 1 1 calc R . .
H51C H -0.4310 -0.0797 -0.4521 0.049 Uiso 1 1 calc R . .
C52 C -0.2871(4) -0.1868(3) -0.6159(3) 0.0307(13) Uani 1 1 d . . .
H52A H -0.2921 -0.1268 -0.6560 0.046 Uiso 1 1 calc R . .
H52B H -0.2924 -0.2255 -0.6432 0.046 Uiso 1 1 calc R . .
H52C H -0.2222 -0.2087 -0.5998 0.046 Uiso 1 1 calc R . .
C53 C -0.4992(3) -0.1316(3) -0.5647(3) 0.0318(13) Uani 1 1 d . . .
H53A H -0.4883 -0.0783 -0.6122 0.048 Uiso 1 1 calc R . .
H53B H -0.5568 -0.1156 -0.5201 0.048 Uiso 1 1 calc R . .
H53C H -0.5127 -0.1719 -0.5855 0.048 Uiso 1 1 calc R . .
C61 C -0.1597(4) -0.3439(4) -0.3717(4) 0.0415(15) Uani 1 1 d . . .
H61A H -0.1231 -0.3432 -0.3337 0.062 Uiso 1 1 calc R . .
H61B H -0.1470 -0.2982 -0.4267 0.062 Uiso 1 1 calc R . .
H61C H -0.1368 -0.4018 -0.3808 0.062 Uiso 1 1 calc R . .
C62 C -0.3128(4) -0.2263(3) -0.2916(3) 0.0354(14) Uani 1 1 d . . .
H62A H -0.2618 -0.2372 -0.2609 0.053 Uiso 1 1 calc R . .
H62B H -0.3797 -0.2151 -0.2543 0.053 Uiso 1 1 calc R . .
H62C H -0.3071 -0.1748 -0.3427 0.053 Uiso 1 1 calc R . .
C63 C -0.2953(4) -0.4079(3) -0.2196(3) 0.0392(15) Uani 1 1 d . . .
H63A H -0.2480 -0.4045 -0.1924 0.059 Uiso 1 1 calc R . .
H63B H -0.2757 -0.4661 -0.2276 0.059 Uiso 1 1 calc R . .
H63C H -0.3632 -0.3989 -0.1832 0.059 Uiso 1 1 calc R . .
C71 C -0.4040(4) -0.3736(3) -0.5873(3) 0.0304(13) Uani 1 1 d . . .
H71A H -0.3807 -0.4196 -0.6151 0.046 Uiso 1 1 calc R . .
H71B H -0.3763 -0.3228 -0.6253 0.046 Uiso 1 1 calc R . .
H71C H -0.4776 -0.3551 -0.5751 0.046 Uiso 1 1 calc R . .
C72 C -0.4120(4) -0.5143(3) -0.4328(3) 0.0317(13) Uani 1 1 d . . .
H72A H -0.3914 -0.5506 -0.4706 0.048 Uiso 1 1 calc R . .
H72B H -0.4855 -0.4965 -0.4169 0.048 Uiso 1 1 calc R . .
H72C H -0.3858 -0.5485 -0.3811 0.048 Uiso 1 1 calc R . .
C73 C -0.2299(3) -0.4641(3) -0.5256(3) 0.0290(13) Uani 1 1 d . . .
H73A H -0.2231 -0.5016 -0.5592 0.044 Uiso 1 1 calc R . .
H73B H -0.1994 -0.4997 -0.4764 0.044 Uiso 1 1 calc R . .
H73C H -0.1958 -0.4167 -0.5614 0.044 Uiso 1 1 calc R . .
C81 C -0.8894(4) -0.0155(4) -0.2831(4) 0.0471(17) Uani 1 1 d . . .
H81A H -0.8297 -0.0320 -0.2605 0.071 Uiso 1 1 calc R . .
H81B H -0.9495 -0.0144 -0.2363 0.071 Uiso 1 1 calc R . .
H81C H -0.8942 0.0432 -0.3257 0.071 Uiso 1 1 calc R . .
C82 C -0.8574(4) -0.1989(4) -0.2490(3) 0.0455(16) Uani 1 1 d . . .
H82A H -0.8075 -0.1997 -0.2219 0.068 Uiso 1 1 calc R . .
H82B H -0.8322 -0.2477 -0.2734 0.068 Uiso 1 1 calc R . .
H82C H -0.9202 -0.2054 -0.2061 0.068 Uiso 1 1 calc R . .
C83 C -0.7572(3) -0.0962(3) -0.4028(3) 0.0289(13) Uani 1 1 d . . .
H83A H -0.7107 -0.0976 -0.3720 0.043 Uiso 1 1 calc R . .
H83B H -0.7608 -0.0430 -0.4525 0.043 Uiso 1 1 calc R . .
H83C H -0.7331 -0.1485 -0.4220 0.043 Uiso 1 1 calc R . .
C91 C -1.1674(4) -0.1189(3) -0.2222(3) 0.0320(13) Uani 1 1 d . . .
H91A H -1.2292 -0.0932 -0.1864 0.048 Uiso 1 1 calc R . .
H91B H -1.1141 -0.1461 -0.1905 0.048 Uiso 1 1 calc R . .
H91C H -1.1795 -0.1637 -0.2377 0.048 Uiso 1 1 calc R . .
C92 C -1.1350(4) 0.0523(3) -0.2765(3) 0.0275(12) Uani 1 1 d . . .
H92A H -1.2030 0.0701 -0.2434 0.041 Uiso 1 1 calc R . .
H92B H -1.1175 0.1035 -0.3242 0.041 Uiso 1 1 calc R . .
H92C H -1.0873 0.0293 -0.2396 0.041 Uiso 1 1 calc R . .
C93 C -1.2402(3) 0.0168(3) -0.3629(3) 0.0262(12) Uani 1 1 d . . .
H93A H -1.2965 0.0412 -0.3220 0.039 Uiso 1 1 calc R . .
H93B H -1.2576 -0.0280 -0.3744 0.039 Uiso 1 1 calc R . .
H93C H -1.2264 0.0642 -0.4163 0.039 Uiso 1 1 calc R . .
C101 C -1.4082(10) 0.2174(10) -0.2066(10) 0.244(10) Uani 1 1 d D . .
H10A H -1.3842 0.2377 -0.2689 0.366 Uiso 1 1 calc R . .
H10B H -1.4212 0.1591 -0.1890 0.366 Uiso 1 1 calc R . .
H10C H -1.3570 0.2136 -0.1792 0.366 Uiso 1 1 calc R . .
C102 C -1.4930(15) 0.2746(12) -0.1829(9) 0.260(10) Uani 1 1 d D . .
H10D H -1.5469 0.2778 -0.2079 0.312 Uiso 1 1 calc R . .
H10E H -1.4820 0.3343 -0.2008 0.312 Uiso 1 1 calc R . .
C103 C -1.5196(11) 0.2361(11) -0.0849(11) 0.230(11) Uani 1 1 d D . .
H10F H -1.5262 0.1749 -0.0673 0.276 Uiso 1 1 calc R . .
H10G H -1.4674 0.2361 -0.0600 0.276 Uiso 1 1 calc R . .
C104 C -1.6110(11) 0.2915(10) -0.0588(9) 0.241(10) Uani 1 1 d D . .
H10H H -1.6632 0.2783 -0.0736 0.289 Uiso 1 1 calc R . .
H10I H -1.6074 0.3527 -0.0943 0.289 Uiso 1 1 calc R . .
C105 C -1.6465(16) 0.291(2) 0.0278(13) 0.56(3) Uani 1 1 d D . .
H10J H -1.6269 0.2299 0.0655 0.668 Uiso 1 1 calc R . .
H10K H -1.6138 0.3280 0.0373 0.668 Uiso 1 1 calc R . .
C106 C -1.7472(14) 0.3212(11) 0.0494(8) 0.343(5) Uani 1 1 d D . .
H10L H -1.7703 0.3020 0.1118 0.515 Uiso 1 1 calc R . .
H10M H -1.7794 0.2978 0.0244 0.515 Uiso 1 1 calc R . .
H10N H -1.7649 0.3858 0.0277 0.515 Uiso 1 1 calc R . .

loop_
_atom_site_aniso_label
_atom_site_aniso_U_11
_atom_site_aniso_U_22
_atom_site_aniso_U_33
_atom_site_aniso_U_23
_atom_site_aniso_U_13
_atom_site_aniso_U_12
Mo 0.0173(2) 0.0145(2) 0.0220(3) -0.00539(19) -0.00680(19) -0.00370(19)
Ni 0.0172(4) 0.0198(4) 0.0232(4) -0.0115(3) -0.0051(3) -0.0019(3)
S1 0.0240(7) 0.0155(7) 0.0246(7) -0.0026(6) -0.0105(6) -0.0049(5)
P1 0.0196(7) 0.0161(7) 0.0238(8) -0.0051(6) -0.0056(6) -0.0045(6)
O1 0.0224(19) 0.0146(18) 0.023(2) -0.0045(15) -0.0038(16) -0.0053(15)
P2 0.0247(8) 0.0224(8) 0.0300(8) -0.0064(6) -0.0100(6) -0.0078(6)
S2 0.0149(6) 0.0197(7) 0.0222(7) -0.0079(6) -0.0050(5) -0.0023(5)
O2 0.0197(18) 0.0144(18) 0.0195(19) -0.0049(15) -0.0056(15) -0.0034(15)
S3 0.0152(7) 0.0266(8) 0.0327(8) -0.0188(6) -0.0053(6) -0.0006(6)
P3 0.0191(7) 0.0191(7) 0.0315(8) -0.0115(6) -0.0054(6) -0.0046(6)
O3 0.0168(18) 0.0235(19) 0.032(2) -0.0175(16) -0.0086(15) 0.0008(15)
P4 0.0231(8) 0.0250(8) 0.0291(8) -0.0145(7) -0.0090(6) -0.0020(6)
S4 0.0345(8) 0.0223(7) 0.0235(7) -0.0085(6) -0.0049(6) -0.0084(6)
O4 0.038(3) 0.084(4) 0.078(4) -0.053(3) -0.011(3) -0.005(2)
P5 0.0202(7) 0.0200(7) 0.0219(7) -0.0089(6) -0.0030(6) -0.0052(6)
C10 0.018(3) 0.025(3) 0.022(3) -0.007(2) -0.009(2) -0.008(2)
C11 0.022(3) 0.019(3) 0.019(3) -0.008(2) -0.007(2) -0.004(2)
C12 0.041(4) 0.027(3) 0.026(3) -0.004(3) -0.002(3) -0.020(3)
C13 0.042(4) 0.032(3) 0.022(3) -0.009(3) 0.002(3) -0.016(3)
C14 0.041(3) 0.029(3) 0.024(3) -0.011(3) -0.004(3) -0.012(3)
C15 0.025(3) 0.023(3) 0.021(3) -0.004(2) -0.006(2) -0.004(2)
C16 0.078(5) 0.042(4) 0.028(4) -0.008(3) 0.010(4) -0.028(4)
C17 0.101(6) 0.144(8) 0.052(5) -0.040(5) 0.046(4) -0.088(6)
C18 0.125(7) 0.059(5) 0.025(4) 0.000(3) -0.001(4) -0.026(5)
C19 0.116(7) 0.050(5) 0.033(4) -0.010(4) 0.035(4) -0.020(4)
C20 0.017(3) 0.011(3) 0.026(3) -0.011(2) -0.004(2) 0.004(2)
C21 0.017(3) 0.009(2) 0.025(3) -0.006(2) -0.004(2) 0.000(2)
C22 0.020(3) 0.018(3) 0.026(3) -0.010(2) -0.005(2) -0.003(2)
C23 0.019(3) 0.023(3) 0.031(3) -0.006(2) -0.004(2) -0.010(2)
C24 0.029(3) 0.023(3) 0.024(3) -0.005(2) -0.007(2) -0.009(2)
C25 0.021(3) 0.012(3) 0.029(3) -0.006(2) -0.010(2) -0.002(2)
C26 0.031(3) 0.040(4) 0.035(4) -0.004(3) -0.007(3) -0.015(3)
C27 0.034(3) 0.056(4) 0.048(3) -0.003(3) 0.004(2) -0.034(3)
C28 0.034(3) 0.056(4) 0.048(3) -0.003(3) 0.004(2) -0.034(3)
C29 0.034(3) 0.056(4) 0.048(3) -0.003(3) 0.004(2) -0.034(3)
C27A 0.065(12) 0.098(16) 0.065(12) -0.026(11) 0.002(10) -0.067(12)
C28A 0.065(12) 0.098(16) 0.065(12) -0.026(11) 0.002(10) -0.067(12)
C29A 0.065(12) 0.098(16) 0.065(12) -0.026(11) 0.002(10) -0.067(12)
C30 0.019(3) 0.010(2) 0.021(3) -0.006(2) -0.007(2) -0.003(2)
C31 0.015(3) 0.012(2) 0.020(3) -0.006(2) -0.008(2) 0.000(2)
C32 0.015(3) 0.021(3) 0.021(3) -0.007(2) -0.002(2) -0.006(2)
C33 0.021(3) 0.015(3) 0.015(3) -0.002(2) -0.005(2) -0.003(2)
C34 0.012(3) 0.016(3) 0.021(3) -0.008(2) -0.003(2) 0.003(2)
C35 0.014(3) 0.018(3) 0.019(3) -0.005(2) -0.006(2) -0.004(2)
C36 0.024(3) 0.029(3) 0.026(3) -0.014(2) -0.009(2) -0.008(2)
C37 0.034(3) 0.033(3) 0.028(3) -0.013(3) -0.014(3) 0.000(3)
C38 0.030(3) 0.042(4) 0.036(3) -0.024(3) -0.001(3) -0.014(3)
C39 0.028(3) 0.029(3) 0.029(3) -0.016(3) -0.005(2) -0.002(2)
C40 0.035(4) 0.049(4) 0.049(4) -0.032(3) -0.001(3) -0.006(3)
C41 0.034(3) 0.027(3) 0.027(3) -0.012(3) -0.005(3) -0.013(3)
C42 0.033(3) 0.023(3) 0.024(3) -0.001(2) -0.012(3) -0.009(3)
C43 0.043(4) 0.036(4) 0.030(3) -0.016(3) -0.010(3) -0.002(3)
C44 0.056(5) 0.072(5) 0.057(5) -0.047(4) -0.017(4) -0.004(4)
C45 0.043(4) 0.096(6) 0.079(5) -0.068(5) -0.015(4) -0.010(4)
C46 0.047(4) 0.051(4) 0.039(4) -0.026(3) -0.009(3) -0.001(3)
C47 0.062(5) 0.058(5) 0.200(10) -0.074(6) -0.017(6) 0.004(4)
C48 0.063(5) 0.145(8) 0.043(5) -0.050(5) -0.005(4) -0.008(5)
C49 0.039(4) 0.058(4) 0.039(4) -0.014(3) 0.000(3) 0.006(3)
C51 0.046(4) 0.021(3) 0.033(3) -0.004(3) -0.008(3) -0.017(3)
C52 0.026(3) 0.030(3) 0.031(3) -0.005(3) -0.005(2) -0.008(3)
C53 0.023(3) 0.027(3) 0.035(3) 0.005(3) -0.011(3) -0.007(2)
C61 0.021(3) 0.057(4) 0.053(4) -0.023(3) -0.011(3) -0.008(3)
C62 0.039(4) 0.032(3) 0.048(4) -0.017(3) -0.022(3) -0.008(3)
C63 0.055(4) 0.036(4) 0.033(3) 0.002(3) -0.029(3) -0.014(3)
C71 0.026(3) 0.031(3) 0.040(3) -0.022(3) -0.006(3) -0.003(2)
C72 0.025(3) 0.019(3) 0.052(4) -0.015(3) -0.005(3) -0.005(2)
C73 0.023(3) 0.032(3) 0.033(3) -0.018(3) -0.001(2) -0.004(2)
C81 0.035(4) 0.060(4) 0.071(5) -0.047(4) -0.014(3) -0.007(3)
C82 0.039(4) 0.051(4) 0.037(4) 0.002(3) -0.015(3) -0.010(3)
C83 0.027(3) 0.039(3) 0.032(3) -0.017(3) -0.009(2) -0.011(3)
C91 0.028(3) 0.035(3) 0.032(3) -0.008(3) -0.006(3) -0.011(3)
C92 0.032(3) 0.027(3) 0.025(3) -0.013(2) -0.002(2) -0.007(2)
C93 0.025(3) 0.028(3) 0.029(3) -0.015(3) -0.005(2) -0.005(2)
C101 0.165(14) 0.255(19) 0.29(2) -0.157(16) 0.132(13) -0.111(13)
C102 0.37(3) 0.32(3) 0.088(11) -0.013(14) -0.005(15) -0.18(2)
C103 0.25(2) 0.28(2) 0.28(2) -0.20(2) 0.067(18) -0.200(19)
C104 0.39(3) 0.29(2) 0.124(14) 0.031(14) -0.104(17) -0.24(2)
C105 0.49(4) 0.98(7) 0.106(18) -0.10(3) -0.06(2) -0.14(4)
C106 0.69(2) 0.435(13) 0.083(11) 0.106(12) -0.158(16) -0.505

loop_
_atom_type_symbol
_atom_type_description
_atom_type_scat_dispersion_real
_atom_type_scat_dispersion_imag
_atom_type_scat_source
C C 0.0033 0.0016 'International Tables Vol C Tables 4.2.6.8 and 6.1.1.4'
H H 0.0000 0.0000 'International Tables Vol C Tables 4.2.6.8 and 6.1.1.4'
O O 0.0106 0.0060 'International Tables Vol C Tables 4.2.6.8 and 6.1.1.4'
P P 0.1023 0.0942 'International Tables Vol C Tables 4.2.6.8 and 6.1.1.4'
S S 0.1246 0.1234 'International Tables Vol C Tables 4.2.6.8 and 6.1.1.4'
Ni Ni 0.3393 1.1124 'International Tables Vol C Tables 4.2.6.8 and 6.1.1.4'
Mo Mo -1.6832 0.6857 'International Tables Vol C Tables 4.2.6.8 and 6.1.1.4'

loop_
_geom_angle_atom_site_label_1
_geom_angle_atom_site_label_2
_geom_angle_atom_site_label_3
_geom_angle
H1 Mo H2 64.3(18)
H1 Mo O2 127.1(13)
H2 Mo O2 132.2(13)
H1 Mo O1 125.4(13)
H2 Mo O1 133.8(13)
O2 Mo O1 81.60(11)
H1 Mo P3 70.7(13)
H2 Mo P3 65.8(13)
O2 Mo P3 75.42(8)
O1 Mo P3 157.02(9)
H1 Mo P1 61.7(13)
H2 Mo P1 126.0(13)
O2 Mo P1 83.88(8)
O1 Mo P1 80.58(9)
P3 Mo P1 96.60(5)
H1 Mo P2 69.5(13)
H2 Mo P2 60.1(13)
O2 Mo P2 160.97(9)
O1 Mo P2 80.47(9)
P3 Mo P2 122.37(5)
P1 Mo P2 99.38(5)
H1 Mo S1 144.0(13)
H2 Mo S1 79.8(13)
O2 Mo S1 78.40(8)
O1 Mo S1 78.35(8)
P3 Mo S1 96.96(4)
P1 Mo S1 154.15(4)
P2 Mo S1 91.74(4)
O3 Ni P5 171.45(11)
O3 Ni S3 88.68(10)
P5 Ni S3 89.10(5)
O3 Ni P4 81.20(10)
P5 Ni P4 100.22(5)
S3 Ni P4 168.81(5)
C25 S1 C11 98.7(2)
C25 S1 Mo 98.98(16)
C11 S1 Mo 98.19(16)
C52 P1 C53 102.9(2)
C52 P1 C51 99.8(2)
C53 P1 C51 101.7(2)
C52 P1 Mo 121.86(16)
C53 P1 Mo 112.17(16)
C51 P1 Mo 115.72(17)
C10 O1 Mo 120.9(3)
C61 P2 C63 100.8(3)
C61 P2 C62 101.5(2)
C63 P2 C62 99.9(2)
C61 P2 Mo 117.96(18)
C63 P2 Mo 114.64(17)
C62 P2 Mo 118.91(17)
C21 S2 C35 101.9(2)
C20 O2 Mo 122.0(3)
C31 S3 Ni 96.51(15)
C71 P3 C73 100.2(2)
C71 P3 C72 101.8(2)
C73 P3 C72 102.0(2)
C71 P3 Mo 118.36(16)
C73 P3 Mo 118.47(16)
C72 P3 Mo 113.37(17)
C30 O3 Ni 119.3(3)
C83 P4 C82 102.3(2)
C83 P4 C81 100.1(2)
C82 P4 C81 102.6(3)
C83 P4 Ni 113.26(16)
C82 P4 Ni 109.97(19)
C81 P4 Ni 125.77(19)
C41 S4 C15 102.1(2)
C91 P5 C93 103.6(2)
C91 P5 C92 102.7(2)
C93 P5 C92 100.2(2)
C91 P5 Ni 108.28(17)
C93 P5 Ni 117.43(16)
C92 P5 Ni 122.31(17)
O1 C10 C11 123.6(4)
O1 C10 C15 120.4(4)
C11 C10 C15 116.0(4)
C12 C11 C10 122.2(4)
C12 C11 S1 121.2(4)
C10 C11 S1 116.5(4)
C13 C12 C11 121.5(5)
C12 C13 C14 117.2(5)
C12 C13 C16 121.2(5)
C14 C13 C16 121.6(5)
C15 C14 C13 122.1(5)
C14 C15 C10 121.0(5)
C14 C15 S4 123.9(4)
C10 C15 S4 115.1(4)
C17 C16 C19 109.5(6)
C17 C16 C13 110.0(5)
C19 C16 C13 112.6(5)
C17 C16 C18 109.1(6)
C19 C16 C18 107.5(6)
C13 C16 C18 108.0(5)
O2 C20 C25 124.1(4)
O2 C20 C21 119.4(4)
C25 C20 C21 116.5(4)
C22 C21 C20 120.3(4)
C22 C21 S2 125.7(4)
C20 C21 S2 114.0(3)
C21 C22 C23 122.5(4)
C24 C23 C22 116.8(4)
C24 C23 C26 121.1(5)
C22 C23 C26 122.1(4)
C23 C24 C25 121.8(5)
C24 C25 C20 121.8(4)
C24 C25 S1 122.0(4)
C20 C25 S1 116.1(4)
C29 C26 C27 111.0(6)
C29 C26 C27A 137.2(11)
C27 C26 C27A 52.7(12)
C29 C26 C28A 34.7(11)
C27 C26 C28A 121.8(12)
C27A C26 C28A 113.8(15)
C29 C26 C23 109.4(5)
C27 C26 C23 112.1(5)
C27A C26 C23 113.4(10)
C28A C26 C23 122.7(10)
C29 C26 C28 108.4(5)
C27 C26 C28 107.7(6)
C27A C26 C28 57.0(13)
C28A C26 C28 73.8(12)
C23 C26 C28 108.1(4)
C29 C26 C29A 69.6(11)
C27 C26 C29A 48.7(9)
C27A C26 C29A 100.5(16)
C28A C26 C29A 97.6(16)
C23 C26 C29A 103.9(9)
C28 C26 C29A 146.3(10)
O3 C30 C31 120.3(4)
O3 C30 C35 121.5(4)
C31 C30 C35 118.1(4)
C32 C31 C30 120.0(4)
C32 C31 S3 125.0(3)
C30 C31 S3 115.0(3)
C31 C32 C33 122.4(4)
C34 C33 C32 116.9(4)
C34 C33 C36 122.8(4)
C32 C33 C36 120.2(4)
C35 C34 C33 122.0(4)
C34 C35 C30 120.6(4)
C34 C35 S2 121.5(3)
C30 C35 S2 117.9(3)
C38 C36 C39 108.4(4)
C38 C36 C37 109.3(4)
C39 C36 C37 108.4(4)
C38 C36 C33 109.6(4)
C39 C36 C33 112.2(4)
C37 C36 C33 108.8(4)
O4 C40 C45 117.8(6)
O4 C40 C41 122.3(5)
C45 C40 C41 119.9(5)
C42 C41 C40 118.3(5)
C42 C41 S4 122.3(4)
C40 C41 S4 119.4(4)
C43 C42 C41 123.7(5)
C44 C43 C42 115.8(5)
C44 C43 C46 120.8(5)
C42 C43 C46 123.4(5)
C43 C44 C45 123.1(5)
C40 C45 C44 119.2(6)
C48 C46 C43 109.5(5)
C48 C46 C49 107.2(5)
C43 C46 C49 111.8(5)
C48 C46 C47 111.6(6)
C43 C46 C47 108.8(5)
C49 C46 C47 107.9(5)
C101 C102 C103 103.7(15)
C104 C103 C102 105(2)
C103 C104 C105 120.7(19)
C106 C105 C104 113(2)

loop_
_geom_bond_atom_site_label_1
_geom_bond_atom_site_label_2
_geom_bond_distance
Mo H1 1.61(4)
Mo H2 1.63(4)
Mo O2 2.144(3)
Mo O1 2.169(3)
Mo P3 2.4244(13)
Mo P1 2.4397(13)
Mo P2 2.4458(14)
Mo S1 2.5177(13)
Ni O3 1.859(3)
Ni P5 2.1583(14)
Ni S3 2.1932(13)
Ni P4 2.2302(14)
S1 C25 1.776(5)
S1 C11 1.789(5)
P1 C52 1.814(5)
P1 C53 1.816(5)
P1 C51 1.821(5)
O1 C10 1.312(5)
P2 C61 1.818(5)
P2 C63 1.824(5)
P2 C62 1.826(5)
S2 C21 1.767(5)
S2 C35 1.769(4)
O2 C20 1.312(5)
S3 C31 1.759(4)
P3 C71 1.818(5)
P3 C73 1.819(5)
P3 C72 1.820(5)
O3 C30 1.317(5)
P4 C83 1.801(5)
P4 C82 1.806(5)
P4 C81 1.818(5)
S4 C41 1.767(5)
S4 C15 1.777(5)
O4 C40 1.366(6)
P5 C91 1.809(5)
P5 C93 1.814(5)
P5 C92 1.823(4)
C10 C11 1.404(6)
C10 C15 1.406(6)
C11 C12 1.384(6)
C12 C13 1.374(7)
C13 C14 1.395(6)
C13 C16 1.537(7)
C14 C15 1.383(6)
C16 C17 1.511(8)
C16 C19 1.519(8)
C16 C18 1.556(9)
C20 C25 1.399(6)
C20 C21 1.425(6)
C21 C22 1.380(6)
C22 C23 1.403(6)
C23 C24 1.384(6)
C23 C26 1.534(7)
C24 C25 1.389(6)
C26 C29 1.504(8)
C26 C27 1.504(8)
C26 C27A 1.516(18)
C26 C28A 1.522(19)
C26 C28 1.562(8)
C26 C29A 1.593(19)
C30 C31 1.397(6)
C30 C35 1.410(6)
C31 C32 1.390(6)
C32 C33 1.400(6)
C33 C34 1.388(6)
C33 C36 1.542(6)
C34 C35 1.386(6)
C36 C38 1.529(6)
C36 C39 1.529(6)
C36 C37 1.539(6)
C40 C45 1.378(7)
C40 C41 1.397(7)
C41 C42 1.395(6)
C42 C43 1.383(7)
C43 C44 1.376(7)
C43 C46 1.521(7)
C44 C45 1.399(8)
C46 C48 1.520(8)
C46 C49 1.523(7)
C46 C47 1.527(8)
C101 C102 1.338(19)
C102 C103 1.538(17)
C103 C104 1.393(17)
C104 C105 1.421(17)
C105 C106 1.35(2)
